data_4064454
loop_
_publ_author_name
'Klis, Tomasz'
'Powell, Douglas R.'
'Wojtas, Lukasz'
'Wehmschulte, Rudolf J.'

_publ_section_title
;
 Synthesis and Characterization of Bulky Cationic Arylalkylaluminum
 Compounds
;
_journal_issue 9
_journal_name_full Organometallics
_journal_page_first 2563
_journal_paper_doi 10.1021/om200120y
_journal_volume 30
_journal_year 2011
_chemical_formula_moiety 'C21 H20 Al B11 Cl10, C6 H6'
_chemical_formula_sum 'C27 H26 Al B11 Cl10'
_chemical_formula_weight 850.87
_chemical_name_systematic
; 
 ? 
;
_space_group_IT_number 14
_symmetry_cell_setting monoclinic
_symmetry_space_group_name_Hall '-P 2yn'
_symmetry_space_group_name_H-M 'P 1 21/n 1'
_atom_sites_solution_hydrogens geom
_atom_sites_solution_primary direct
_atom_sites_solution_secondary difmap
_audit_creation_method SHELXL-97
_cell_angle_alpha 90.00
_cell_angle_beta 96.978(2)
_cell_angle_gamma 90.00
_cell_formula_units_Z 4
_cell_length_a 12.1316(14)
_cell_length_b 12.1249(14)
_cell_length_c 25.840(3)
_cell_measurement_reflns_used 8524
_cell_measurement_temperature 100(2)
_cell_measurement_theta_max 28.29
_cell_measurement_theta_min 2.31
_cell_volume 3772.8(8)
_computing_cell_refinement 'SAINT (Bruker, 2007)'
_computing_data_collection 'SMART (Bruker, 2007)'
_computing_data_reduction 'SAINT (Bruker, 2007)'
_computing_molecular_graphics 'SHELXTL (Sheldrick, 2008)'
_computing_publication_material 'SHELXTL (Sheldrick, 2008)'
_computing_structure_refinement 'SHELXTL (Sheldrick, 2008)'
_computing_structure_solution 'SHELXTL (Sheldrick, 2008)'
_diffrn_ambient_temperature 100(2)
_diffrn_measured_fraction_theta_full 1.000
_diffrn_measured_fraction_theta_max 0.997
_diffrn_measurement_device_type 'CCD Bruker APEX'
_diffrn_measurement_method '\w scans'
_diffrn_radiation_monochromator graphite
_diffrn_radiation_source 'fine-focus sealed tube'
_diffrn_radiation_type MoK\a
_diffrn_radiation_wavelength 0.71073
_diffrn_reflns_av_R_equivalents 0.0371
_diffrn_reflns_av_sigmaI/netI 0.0355
_diffrn_reflns_limit_h_max 16
_diffrn_reflns_limit_h_min -12
_diffrn_reflns_limit_k_max 16
_diffrn_reflns_limit_k_min -16
_diffrn_reflns_limit_l_max 34
_diffrn_reflns_limit_l_min -34
_diffrn_reflns_number 36489
_diffrn_reflns_theta_full 25.00
_diffrn_reflns_theta_max 28.31
_diffrn_reflns_theta_min 1.59
_exptl_absorpt_coefficient_mu 0.785
_exptl_absorpt_correction_T_max 0.921
_exptl_absorpt_correction_T_min 0.790
_exptl_absorpt_correction_type multi-scan
_exptl_absorpt_process_details 'SADABS (Sheldrick, 2001)'
_exptl_crystal_colour colorless
_exptl_crystal_density_diffrn 1.498
_exptl_crystal_density_method 'not measured'
_exptl_crystal_description prism
_exptl_crystal_F_000 1704
_exptl_crystal_size_max 0.31
_exptl_crystal_size_mid 0.28
_exptl_crystal_size_min 0.11
_refine_diff_density_max 0.753
_refine_diff_density_min -0.531
_refine_diff_density_rms 0.068
_refine_ls_extinction_method none
_refine_ls_goodness_of_fit_ref 1.003
_refine_ls_hydrogen_treatment constr
_refine_ls_matrix_type full
_refine_ls_number_parameters 452
_refine_ls_number_reflns 9361
_refine_ls_number_restraints 1
_refine_ls_restrained_S_all 1.003
_refine_ls_R_factor_all 0.0436
_refine_ls_R_factor_gt 0.0341
_refine_ls_shift/su_max 0.002
_refine_ls_shift/su_mean 0.000
_refine_ls_structure_factor_coef Fsqd
_refine_ls_weighting_details 'calc w=1/[\s^2^(Fo^2^)+(0.0450P)^2^+1.5400P] where P=(Fo^2^+2Fc^2^)/3'
_refine_ls_weighting_scheme calc
_refine_ls_wR_factor_gt 0.0824
_refine_ls_wR_factor_ref 0.0874
_reflns_number_gt 7840
_reflns_number_total 9361
_reflns_threshold_expression I>2\s(I)
_cod_data_source_file om200120y_si_001.cif
_cod_data_source_block compound_4.(C6H6)_
_cod_original_cell_volume 3772.8(7)
_cod_original_sg_symbol_H-M 'P 21/n'
_cod_database_code 4064454

loop_
_symmetry_equiv_pos_as_xyz
'x, y, z'
'-x+1/2, y+1/2, -z+1/2'
'-x, -y, -z'
'x-1/2, -y-1/2, z-1/2'

loop_
_atom_site_label
_atom_site_type_symbol
_atom_site_fract_x
_atom_site_fract_y
_atom_site_fract_z
_atom_site_U_iso_or_equiv
_atom_site_adp_type
_atom_site_occupancy
_atom_site_symmetry_multiplicity
_atom_site_calc_flag
_atom_site_refinement_flags
_atom_site_disorder_assembly
_atom_site_disorder_group
Cl1 Cl 0.50777(4) 0.22337(4) 0.204666(16) 0.02288(10) Uani 1 1 d . . .
Cl2 Cl 0.59350(5) 0.14541(5) 0.007258(19) 0.03413(12) Uani 1 1 d . . .
Cl3 Cl 0.08702(4) 0.07232(4) 0.155638(16) 0.02180(10) Uani 1 1 d . . .
Cl4 Cl 0.21421(4) 0.15030(4) -0.035665(17) 0.02764(11) Uani 1 1 d . . .
Al1 Al 0.34144(5) 0.29544(4) 0.04143(2) 0.01859(12) Uani 1 1 d . A .
C1 C 0.35153(15) 0.15272(13) 0.07790(6) 0.0160(3) Uani 1 1 d . . .
C2 C 0.45767(15) 0.11514(14) 0.09939(7) 0.0176(3) Uani 1 1 d . . .
C3 C 0.47567(16) 0.00761(15) 0.11726(7) 0.0227(4) Uani 1 1 d . . .
H3 H 0.5485 -0.0158 0.1303 0.027 Uiso 1 1 calc R . .
C4 C 0.38741(16) -0.06538(15) 0.11601(7) 0.0229(4) Uani 1 1 d . . .
H4 H 0.3995 -0.1391 0.1278 0.027 Uiso 1 1 calc R . .
C5 C 0.28179(16) -0.02993(14) 0.09756(7) 0.0201(4) Uani 1 1 d . . .
H5 H 0.2210 -0.0792 0.0979 0.024 Uiso 1 1 calc R . .
C6 C 0.26275(15) 0.07675(13) 0.07846(6) 0.0163(3) Uani 1 1 d . . .
C7 C 0.55450(15) 0.19240(14) 0.10575(7) 0.0180(3) Uani 1 1 d . . .
C8 C 0.58555(15) 0.24590(14) 0.15349(7) 0.0184(3) Uani 1 1 d . . .
C9 C 0.67243(16) 0.32030(16) 0.16104(8) 0.0247(4) Uani 1 1 d . . .
H9 H 0.6908 0.3550 0.1939 0.030 Uiso 1 1 calc R . .
C10 C 0.73211(16) 0.34336(17) 0.12010(8) 0.0287(4) Uani 1 1 d . . .
H10 H 0.7911 0.3953 0.1247 0.034 Uiso 1 1 calc R . .
C11 C 0.70643(17) 0.29117(17) 0.07227(8) 0.0294(4) Uani 1 1 d . . .
H11 H 0.7474 0.3072 0.0441 0.035 Uiso 1 1 calc R . .
C12 C 0.62028(16) 0.21543(16) 0.06615(7) 0.0231(4) Uani 1 1 d . . .
C13 C 0.14513(15) 0.10443(13) 0.05793(7) 0.0168(3) Uani 1 1 d . . .
C14 C 0.05872(15) 0.09922(14) 0.08918(7) 0.0184(3) Uani 1 1 d . . .
C15 C -0.05177(16) 0.11627(15) 0.06966(8) 0.0231(4) Uani 1 1 d . . .
H15 H -0.1081 0.1119 0.0921 0.028 Uiso 1 1 calc R . .
C16 C -0.07904(17) 0.13978(14) 0.01717(8) 0.0234(4) Uani 1 1 d . . .
H16 H -0.1546 0.1494 0.0034 0.028 Uiso 1 1 calc R . .
C17 C 0.00338(17) 0.14924(14) -0.01521(7) 0.0222(4) Uani 1 1 d . . .
H17 H -0.0145 0.1674 -0.0510 0.027 Uiso 1 1 calc R . .
C18 C 0.11265(16) 0.13166(14) 0.00580(7) 0.0196(4) Uani 1 1 d . . .
C19 C 0.40504(18) 0.37006(17) -0.01468(7) 0.0288(4) Uani 1 1 d D . .
H19A H 0.3801 0.4478 -0.0143 0.035 Uiso 0.827(5) 1 calc PR A 1
H19B H 0.4865 0.3709 -0.0048 0.035 Uiso 0.827(5) 1 calc PR A 1
H19C H 0.4472 0.3140 -0.0320 0.035 Uiso 0.173(5) 1 d PR A 2
H19D H 0.4602 0.4233 0.0020 0.035 Uiso 0.173(5) 1 d PR A 2
C20 C 0.3858(2) 0.3327(2) -0.07061(9) 0.0331(7) Uani 0.827(5) 1 d PD A 1
H20A H 0.4107 0.2561 -0.0730 0.050 Uiso 0.827(5) 1 d PR A 1
H20B H 0.4277 0.3800 -0.0920 0.050 Uiso 0.827(5) 1 d PR A 1
H20C H 0.3064 0.3375 -0.0833 0.050 Uiso 0.827(5) 1 d PR A 1
C20' C 0.3353(10) 0.4352(11) -0.0553(5) 0.051(5) Uani 0.173(5) 1 d PD A 2
H20D H 0.3810 0.4598 -0.0819 0.076 Uiso 0.173(5) 1 d PR A 2
H20E H 0.3046 0.4996 -0.0391 0.076 Uiso 0.173(5) 1 d PR A 2
H20F H 0.2744 0.3891 -0.0716 0.076 Uiso 0.173(5) 1 d PR A 2
C1A C 0.15953(16) 0.41765(14) 0.21444(7) 0.0208(4) Uani 1 1 d . . .
H1A H 0.1413 0.3640 0.2476 0.025 Uiso 1 1 calc R . .
B2A B 0.29560(17) 0.44973(16) 0.21066(8) 0.0179(4) Uani 1 1 d . . .
H2A H 0.3683 0.4215 0.2384 0.021 Uiso 1 1 calc R . .
B3A B 0.22017(17) 0.35646(15) 0.16619(8) 0.0181(4) Uani 1 1 d . A .
H3A H 0.2435 0.2672 0.1648 0.022 Uiso 1 1 calc R . .
B4A B 0.07841(18) 0.39963(16) 0.15630(8) 0.0201(4) Uani 1 1 d . A .
H4A H 0.0092 0.3385 0.1485 0.024 Uiso 1 1 calc R . .
B5A B 0.06656(18) 0.51982(16) 0.19504(8) 0.0206(4) Uani 1 1 d . A .
H5A H -0.0112 0.5375 0.2129 0.025 Uiso 1 1 calc R . .
B6A B 0.19986(18) 0.55014(16) 0.22884(8) 0.0197(4) Uani 1 1 d . A .
H6A H 0.2093 0.5874 0.2688 0.024 Uiso 1 1 calc R . .
B7A B 0.29999(17) 0.46358(15) 0.14310(7) 0.0160(4) Uani 1 1 d . A .
Cl7 Cl 0.41846(3) 0.43216(3) 0.108508(16) 0.01754(9) Uani 1 1 d . . .
B8A B 0.16881(17) 0.43413(15) 0.11038(8) 0.0165(4) Uani 1 1 d . . .
Cl8 Cl 0.16180(4) 0.37571(3) 0.044596(16) 0.01992(10) Uani 1 1 d . A .
B9A B 0.07221(17) 0.53368(16) 0.12729(8) 0.0180(4) Uani 1 1 d . A .
Cl9 Cl -0.04451(4) 0.57673(4) 0.082952(19) 0.02578(11) Uani 1 1 d . . .
B10A B 0.14836(17) 0.62668(15) 0.17225(8) 0.0173(4) Uani 1 1 d . . .
Cl10 Cl 0.11195(4) 0.76947(3) 0.174033(18) 0.02344(10) Uani 1 1 d . A .
B11A B 0.29066(17) 0.58325(15) 0.18208(7) 0.0165(4) Uani 1 1 d . A .
Cl11 Cl 0.40484(4) 0.67669(3) 0.195846(17) 0.02167(10) Uani 1 1 d . . .
B12A B 0.21136(17) 0.57457(15) 0.11879(7) 0.0156(4) Uani 1 1 d . A .
Cl12 Cl 0.24396(4) 0.65781(3) 0.065974(16) 0.02128(10) Uani 1 1 d . . .
C1S C 0.80093(18) 0.47891(18) 0.27475(8) 0.0317(5) Uani 1 1 d . . .
H1S H 0.8326 0.5400 0.2589 0.038 Uiso 1 1 calc R . .
C2S C 0.70176(18) 0.49115(19) 0.29584(9) 0.0354(5) Uani 1 1 d . . .
H2S H 0.6658 0.5609 0.2948 0.043 Uiso 1 1 calc R . .
C3S C 0.65542(18) 0.4017(2) 0.31832(9) 0.0366(5) Uani 1 1 d . . .
H3S H 0.5874 0.4100 0.3327 0.044 Uiso 1 1 calc R . .
C4S C 0.70737(18) 0.30060(19) 0.32000(8) 0.0339(5) Uani 1 1 d . . .
H4S H 0.6748 0.2392 0.3351 0.041 Uiso 1 1 calc R . .
C5S C 0.80703(18) 0.28837(19) 0.29966(8) 0.0325(5) Uani 1 1 d . . .
H5S H 0.8436 0.2189 0.3014 0.039 Uiso 1 1 calc R . .
C6S C 0.85341(17) 0.37787(19) 0.27680(8) 0.0314(5) Uani 1 1 d . . .
H6S H 0.9215 0.3695 0.2625 0.038 Uiso 1 1 calc R . .

loop_
_atom_site_aniso_label
_atom_site_aniso_U_11
_atom_site_aniso_U_22
_atom_site_aniso_U_33
_atom_site_aniso_U_23
_atom_site_aniso_U_13
_atom_site_aniso_U_12
Cl1 0.0269(2) 0.0262(2) 0.0158(2) -0.00016(16) 0.00358(17) 0.00179(18)
Cl2 0.0368(3) 0.0445(3) 0.0229(2) -0.0125(2) 0.0114(2) -0.0090(2)
Cl3 0.0238(2) 0.0237(2) 0.0176(2) 0.00212(16) 0.00138(17) -0.00453(17)
Cl4 0.0286(3) 0.0366(3) 0.0174(2) 0.00363(18) 0.00105(18) -0.0094(2)
Al1 0.0232(3) 0.0150(2) 0.0182(3) 0.0003(2) 0.0047(2) -0.0026(2)
C1 0.0185(9) 0.0150(7) 0.0144(8) -0.0022(6) 0.0020(7) -0.0026(6)
C2 0.0195(9) 0.0193(8) 0.0142(8) -0.0027(6) 0.0020(7) -0.0028(7)
C3 0.0229(10) 0.0231(9) 0.0210(9) -0.0003(7) -0.0019(7) 0.0009(7)
C4 0.0288(11) 0.0168(8) 0.0221(9) 0.0024(7) -0.0009(8) 0.0002(7)
C5 0.0243(10) 0.0168(8) 0.0187(8) 0.0006(7) 0.0003(7) -0.0048(7)
C6 0.0185(9) 0.0166(8) 0.0134(8) -0.0013(6) 0.0001(7) -0.0023(6)
C7 0.0160(9) 0.0198(8) 0.0178(8) -0.0007(6) 0.0003(7) 0.0012(7)
C8 0.0177(9) 0.0194(8) 0.0179(8) 0.0000(7) 0.0012(7) 0.0025(7)
C9 0.0195(10) 0.0269(9) 0.0260(10) -0.0062(8) -0.0044(8) -0.0006(7)
C10 0.0183(10) 0.0303(10) 0.0371(11) -0.0039(8) 0.0016(8) -0.0077(8)
C11 0.0223(10) 0.0379(11) 0.0296(11) -0.0016(9) 0.0096(8) -0.0052(8)
C12 0.0212(10) 0.0288(10) 0.0196(9) -0.0047(7) 0.0037(7) -0.0013(7)
C13 0.0202(9) 0.0109(7) 0.0183(8) 0.0000(6) -0.0022(7) -0.0050(6)
C14 0.0225(9) 0.0137(7) 0.0178(8) -0.0007(6) -0.0019(7) -0.0038(7)
C15 0.0224(10) 0.0199(8) 0.0265(10) -0.0014(7) 0.0007(8) -0.0019(7)
C16 0.0238(10) 0.0170(8) 0.0274(10) -0.0010(7) -0.0056(8) -0.0003(7)
C17 0.0306(11) 0.0142(8) 0.0196(9) 0.0012(6) -0.0066(8) -0.0033(7)
C18 0.0255(10) 0.0144(8) 0.0184(8) -0.0010(6) 0.0008(7) -0.0067(7)
C19 0.0315(11) 0.0338(11) 0.0213(10) 0.0016(8) 0.0046(8) -0.0138(9)
C20 0.0397(16) 0.0408(15) 0.0199(12) -0.0018(10) 0.0077(11) -0.0171(12)
C20' 0.048(10) 0.055(9) 0.055(10) 0.001(7) 0.030(8) -0.017(7)
C1A 0.0229(10) 0.0187(8) 0.0209(9) 0.0036(7) 0.0033(7) -0.0022(7)
B2A 0.0201(10) 0.0166(9) 0.0166(9) 0.0017(7) 0.0008(8) -0.0019(7)
B3A 0.0215(10) 0.0136(8) 0.0191(9) 0.0022(7) 0.0024(8) -0.0017(7)
B4A 0.0209(11) 0.0162(9) 0.0227(10) 0.0009(8) 0.0010(8) -0.0030(8)
B5A 0.0215(11) 0.0193(9) 0.0210(10) 0.0011(8) 0.0030(8) 0.0002(8)
B6A 0.0225(11) 0.0202(9) 0.0163(9) -0.0006(7) 0.0016(8) -0.0003(8)
B7A 0.0184(10) 0.0130(8) 0.0163(9) -0.0004(7) 0.0003(7) -0.0013(7)
Cl7 0.0173(2) 0.01527(18) 0.0199(2) -0.00215(15) 0.00153(16) -0.00171(15)
B8A 0.0189(10) 0.0135(8) 0.0164(9) -0.0014(7) -0.0013(8) -0.0016(7)
Cl8 0.0231(2) 0.01687(19) 0.0181(2) -0.00413(15) -0.00430(16) -0.00046(16)
B9A 0.0170(10) 0.0152(8) 0.0210(10) -0.0006(7) -0.0013(8) -0.0008(7)
Cl9 0.0212(2) 0.0262(2) 0.0278(2) 0.00150(18) -0.00578(18) 0.00223(17)
B10A 0.0195(10) 0.0151(8) 0.0174(9) -0.0011(7) 0.0020(8) 0.0001(7)
Cl10 0.0294(3) 0.01533(19) 0.0257(2) -0.00324(16) 0.00366(18) 0.00357(17)
B11A 0.0193(10) 0.0151(8) 0.0143(9) -0.0006(7) -0.0017(7) -0.0032(7)
Cl11 0.0220(2) 0.01771(19) 0.0243(2) -0.00395(16) -0.00096(17) -0.00518(16)
B12A 0.0191(10) 0.0123(8) 0.0150(9) 0.0012(7) -0.0001(7) -0.0015(7)
Cl12 0.0295(2) 0.01668(19) 0.0177(2) 0.00492(15) 0.00302(17) -0.00062(16)
C1S 0.0284(11) 0.0373(11) 0.0289(11) -0.0065(9) 0.0016(9) -0.0092(9)
C2S 0.0296(12) 0.0349(11) 0.0417(13) -0.0091(9) 0.0037(10) -0.0013(9)
C3S 0.0239(11) 0.0441(13) 0.0431(13) -0.0041(10) 0.0090(10) -0.0016(9)
C4S 0.0303(12) 0.0402(12) 0.0313(11) 0.0045(9) 0.0044(9) -0.0018(9)
C5S 0.0256(11) 0.0411(12) 0.0296(11) 0.0017(9) -0.0017(9) 0.0052(9)
C6S 0.0185(10) 0.0482(13) 0.0270(10) -0.0044(9) 0.0010(8) -0.0015(9)

loop_
_atom_type_symbol
_atom_type_description
_atom_type_scat_dispersion_real
_atom_type_scat_dispersion_imag
_atom_type_scat_source
C C 0.0033 0.0016 'International Tables Vol C Tables 4.2.6.8 and 6.1.1.4'
H H 0.0000 0.0000 'International Tables Vol C Tables 4.2.6.8 and 6.1.1.4'
B B 0.0013 0.0007 'International Tables Vol C Tables 4.2.6.8 and 6.1.1.4'
Al Al 0.0645 0.0514 'International Tables Vol C Tables 4.2.6.8 and 6.1.1.4'
Cl Cl 0.1484 0.1585 'International Tables Vol C Tables 4.2.6.8 and 6.1.1.4'

loop_
_geom_angle_atom_site_label_1
_geom_angle_atom_site_label_2
_geom_angle_atom_site_label_3
_geom_angle
C19 Al1 C1 139.34(9)
C19 Al1 Cl8 106.32(7)
C1 Al1 Cl8 110.16(6)
C19 Al1 Cl7 93.43(6)
C1 Al1 Cl7 104.79(5)
Cl8 Al1 Cl7 88.39(2)
C2 C1 C6 116.29(15)
C2 C1 Al1 118.18(12)
C6 C1 Al1 124.96(13)
C3 C2 C1 122.06(16)
C3 C2 C7 117.45(16)
C1 C2 C7 120.44(15)
C4 C3 C2 120.05(17)
C4 C3 H3 120.0
C2 C3 H3 120.0
C5 C4 C3 119.41(17)
C5 C4 H4 120.3
C3 C4 H4 120.3
C4 C5 C6 121.22(17)
C4 C5 H5 119.4
C6 C5 H5 119.4
C5 C6 C1 120.85(16)
C5 C6 C13 116.29(15)
C1 C6 C13 122.84(15)
C12 C7 C8 115.73(16)
C12 C7 C2 123.66(16)
C8 C7 C2 120.61(16)
C9 C8 C7 122.94(17)
C9 C8 Cl1 118.06(14)
C7 C8 Cl1 118.92(14)
C10 C9 C8 119.03(17)
C10 C9 H9 120.5
C8 C9 H9 120.5
C9 C10 C11 120.49(18)
C9 C10 H10 119.8
C11 C10 H10 119.8
C12 C11 C10 119.18(18)
C12 C11 H11 120.4
C10 C11 H11 120.4
C11 C12 C7 122.53(17)
C11 C12 Cl2 118.79(15)
C7 C12 Cl2 118.68(14)
C18 C13 C14 115.07(16)
C18 C13 C6 122.64(16)
C14 C13 C6 122.21(15)
C15 C14 C13 122.75(17)
C15 C14 Cl3 116.87(14)
C13 C14 Cl3 120.37(14)
C16 C15 C14 119.40(18)
C16 C15 H15 120.3
C14 C15 H15 120.3
C17 C16 C15 120.29(18)
C17 C16 H16 119.9
C15 C16 H16 119.9
C16 C17 C18 118.48(17)
C16 C17 H17 120.8
C18 C17 H17 120.8
C17 C18 C13 123.95(17)
C17 C18 Cl4 116.93(14)
C13 C18 Cl4 119.08(14)
C20' C19 Al1 121.9(5)
C20 C19 Al1 123.08(15)
C20 C19 H19A 106.6
Al1 C19 H19A 106.6
C20 C19 H19B 106.6
Al1 C19 H19B 106.6
H19A C19 H19B 106.5
C20' C19 H19C 109.0
Al1 C19 H19C 106.9
C20' C19 H19D 104.8
Al1 C19 H19D 106.7
H19C C19 H19D 106.6
C19 C20 H20A 109.5
C19 C20 H20B 109.5
H20A C20 H20B 109.5
C19 C20 H20C 109.5
H20A C20 H20C 109.5
H20B C20 H20C 109.5
C19 C20' H20D 109.5
C19 C20' H20E 109.5
H20D C20' H20E 109.5
C19 C20' H20F 109.5
H20D C20' H20F 109.5
H20E C20' H20F 109.5
B3A C1A B4A 63.36(12)
B3A C1A B6A 115.72(14)
B4A C1A B6A 115.57(14)
B3A C1A B5A 115.58(14)
B4A C1A B5A 62.95(12)
B6A C1A B5A 62.82(12)
B3A C1A B2A 63.19(12)
B4A C1A B2A 115.85(14)
B6A C1A B2A 62.96(11)
B5A C1A B2A 115.18(14)
B3A C1A H1A 116.9
B4A C1A H1A 117.0
B6A C1A H1A 117.3
B5A C1A H1A 117.5
B2A C1A H1A 117.2
C1A B2A B7A 102.94(14)
C1A B2A B11A 104.29(14)
B7A B2A B11A 60.32(11)
C1A B2A B3A 57.96(11)
B7A B2A B3A 59.78(11)
B11A B2A B3A 108.73(14)
C1A B2A B6A 58.43(11)
B7A B2A B6A 107.16(14)
B11A B2A B6A 59.85(11)
B3A B2A B6A 107.62(14)
C1A B2A H2A 125.8
B7A B2A H2A 123.1
B11A B2A H2A 121.9
B3A B2A H2A 121.4
B6A B2A H2A 121.8
C1A B3A B7A 103.38(13)
C1A B3A B8A 103.01(14)
B7A B3A B8A 59.15(11)
C1A B3A B2A 58.85(11)
B7A B3A B2A 59.47(11)
B8A B3A B2A 106.84(13)
C1A B3A B4A 58.68(11)
B7A B3A B4A 107.10(13)
B8A B3A B4A 59.35(11)
B2A B3A B4A 108.42(14)
C1A B3A H3A 125.5
B7A B3A H3A 123.3
B8A B3A H3A 123.6
B2A B3A H3A 121.4
B4A B3A H3A 121.4
C1A B4A B8A 102.89(14)
C1A B4A B5A 58.58(11)
B8A B4A B5A 106.46(14)
C1A B4A B3A 57.97(11)
B8A B4A B3A 59.90(11)
B5A B4A B3A 107.52(14)
C1A B4A B9A 104.07(13)
B8A B4A B9A 59.96(11)
B5A B4A B9A 59.36(11)
B3A B4A B9A 108.49(14)
C1A B4A H4A 125.7
B8A B4A H4A 123.4
B5A B4A H4A 122.1
B3A B4A H4A 121.3
B9A B4A H4A 122.2
C1A B5A B9A 104.82(14)
C1A B5A B10A 104.52(14)
B9A B5A B10A 60.78(11)
C1A B5A B6A 58.54(11)
B9A B5A B6A 108.90(14)
B10A B5A B6A 60.07(11)
C1A B5A B4A 58.47(11)
B9A B5A B4A 60.43(11)
B10A B5A B4A 108.88(14)
B6A B5A B4A 108.28(15)
C1A B5A H5A 125.2
B9A B5A H5A 121.7
B10A B5A H5A 122.0
B6A B5A H5A 121.2
B4A B5A H5A 121.1
C1A B6A B11A 104.44(14)
C1A B6A B10A 104.41(14)
B11A B6A B10A 60.55(11)
C1A B6A B5A 58.64(11)
B11A B6A B5A 108.32(14)
B10A B6A B5A 59.82(11)
C1A B6A B2A 58.61(11)
B11A B6A B2A 59.87(11)
B10A B6A B2A 108.31(14)
B5A B6A B2A 108.15(14)
C1A B6A H6A 125.1
B11A B6A H6A 122.2
B10A B6A H6A 122.2
B5A B6A H6A 121.4
B2A B6A H6A 121.4
B8A B7A B2A 108.96(14)
B8A B7A B3A 60.55(11)
B2A B7A B3A 60.75(11)
B8A B7A B11A 108.92(14)
B2A B7A B11A 60.30(11)
B3A B7A B11A 109.48(14)
B8A B7A B12A 60.65(11)
B2A B7A B12A 109.31(14)
B3A B7A B12A 109.94(14)
B11A B7A B12A 60.52(11)
B8A B7A Cl7 116.52(12)
B2A B7A Cl7 125.94(13)
B3A B7A Cl7 120.61(12)
B11A B7A Cl7 123.83(13)
B12A B7A Cl7 117.47(12)
B7A Cl7 Al1 103.20(6)
B7A B8A B4A 109.14(14)
B7A B8A B3A 60.30(11)
B4A B8A B3A 60.75(12)
B7A B8A B9A 109.41(13)
B4A B8A B9A 60.76(11)
B3A B8A B9A 109.82(14)
B7A B8A B12A 60.85(11)
B4A B8A B12A 109.83(13)
B3A B8A B12A 109.90(13)
B9A B8A B12A 60.71(11)
B7A B8A Cl8 117.69(13)
B4A B8A Cl8 124.77(13)
B3A B8A Cl8 121.43(12)
B9A B8A Cl8 122.25(13)
B12A B8A Cl8 117.47(12)
B8A Cl8 Al1 104.39(7)
B5A B9A B8A 106.58(14)
B5A B9A B4A 60.21(11)
B8A B9A B4A 59.28(11)
B5A B9A Cl9 122.64(14)
B8A B9A Cl9 122.44(13)
B4A B9A Cl9 121.60(13)
B5A B9A B10A 59.81(11)
B8A B9A B10A 106.49(14)
B4A B9A B10A 107.94(14)
Cl9 B9A B10A 122.50(13)
B5A B9A B12A 107.28(14)
B8A B9A B12A 59.96(11)
B4A B9A B12A 108.03(14)
Cl9 B9A B12A 121.56(13)
B10A B9A B12A 59.22(11)
B12A B10A B5A 108.02(13)
B12A B10A B6A 108.21(14)
B5A B10A B6A 60.10(11)
B12A B10A Cl10 119.72(12)
B5A B10A Cl10 123.24(13)
B6A B10A Cl10 123.13(13)
B12A B10A B9A 60.55(11)
B5A B10A B9A 59.41(11)
B6A B10A B9A 107.83(13)
Cl10 B10A B9A 121.07(13)
B12A B10A B11A 60.49(11)
B5A B10A B11A 107.81(14)
B6A B10A B11A 59.64(11)
Cl10 B10A B11A 121.13(13)
B9A B10A B11A 108.58(13)
B6A B11A B2A 60.27(11)
B6A B11A B7A 106.75(13)
B2A B11A B7A 59.38(11)
B6A B11A Cl11 122.42(13)
B2A B11A Cl11 120.49(13)
B7A B11A Cl11 121.85(13)
B6A B11A B10A 59.81(11)
B2A B11A B10A 108.04(14)
B7A B11A B10A 106.61(13)
Cl11 B11A B10A 123.38(12)
B6A B11A B12A 107.34(14)
B2A B11A B12A 108.19(13)
B7A B11A B12A 60.03(10)
Cl11 B11A B12A 122.23(12)
B10A B11A B12A 59.23(11)
B10A B12A Cl12 123.49(12)
B10A B12A B8A 106.79(13)
Cl12 B12A B8A 122.38(12)
B10A B12A B7A 106.97(13)
Cl12 B12A B7A 121.06(13)
B8A B12A B7A 58.50(11)
B10A B12A B11A 60.28(11)
Cl12 B12A B11A 121.35(12)
B8A B12A B11A 106.35(13)
B7A B12A B11A 59.45(10)
B10A B12A B9A 60.23(11)
Cl12 B12A B9A 123.32(13)
B8A B12A B9A 59.34(11)
B7A B12A B9A 106.44(13)
B11A B12A B9A 108.16(13)
C6S C1S C2S 119.9(2)
C6S C1S H1S 120.1
C2S C1S H1S 120.1
C3S C2S C1S 119.8(2)
C3S C2S H2S 120.1
C1S C2S H2S 120.1
C4S C3S C2S 120.3(2)
C4S C3S H3S 119.9
C2S C3S H3S 119.9
C3S C4S C5S 120.1(2)
C3S C4S H4S 120.0
C5S C4S H4S 120.0
C4S C5S C6S 119.8(2)
C4S C5S H5S 120.1
C6S C5S H5S 120.1
C1S C6S C5S 120.1(2)
C1S C6S H6S 119.9
C5S C6S H6S 119.9

loop_
_geom_bond_atom_site_label_1
_geom_bond_atom_site_label_2
_geom_bond_distance
Cl1 C8 1.7369(18)
Cl2 C12 1.7384(19)
Cl3 C14 1.7408(18)
Cl4 C18 1.7430(19)
Al1 C19 1.9462(19)
Al1 C1 1.9671(17)
Al1 Cl8 2.3972(8)
Al1 Cl7 2.4963(7)
C1 C2 1.414(2)
C1 C6 1.419(2)
C2 C3 1.391(2)
C2 C7 1.496(2)
C3 C4 1.386(3)
C3 H3 0.9500
C4 C5 1.380(3)
C4 H4 0.9500
C5 C6 1.394(2)
C5 H5 0.9500
C6 C13 1.499(2)
C7 C12 1.400(2)
C7 C8 1.404(2)
C8 C9 1.383(3)
C9 C10 1.381(3)
C9 H9 0.9500
C10 C11 1.390(3)
C10 H10 0.9500
C11 C12 1.386(3)
C11 H11 0.9500
C13 C18 1.396(2)
C13 C14 1.400(3)
C14 C15 1.389(3)
C15 C16 1.386(3)
C15 H15 0.9500
C16 C17 1.384(3)
C16 H16 0.9500
C17 C18 1.387(3)
C17 H17 0.9500
C19 C20' 1.492(5)
C19 C20 1.506(3)
C19 H19A 0.9900
C19 H19B 0.9900
C19 H19C 0.9899
C19 H19D 0.9899
C20 H20A 0.9800
C20 H20B 0.9800
C20 H20C 0.9800
C20' H20D 0.9800
C20' H20E 0.9800
C20' H20F 0.9800
C1A B3A 1.694(3)
C1A B4A 1.707(3)
C1A B6A 1.707(3)
C1A B5A 1.709(3)
C1A B2A 1.710(3)
C1A H1A 1.1200
B2A B7A 1.761(3)
B2A B11A 1.777(3)
B2A B3A 1.784(3)
B2A B6A 1.784(3)
B2A H2A 1.1200
B3A B7A 1.767(3)
B3A B8A 1.771(3)
B3A B4A 1.786(3)
B3A H3A 1.1200
B4A B8A 1.761(3)
B4A B5A 1.784(3)
B4A B9A 1.788(3)
B4A H4A 1.1200
B5A B9A 1.768(3)
B5A B10A 1.775(3)
B5A B6A 1.780(3)
B5A H5A 1.1200
B6A B11A 1.777(3)
B6A B10A 1.780(3)
B6A H6A 1.1200
B7A B8A 1.746(3)
B7A B11A 1.778(3)
B7A B12A 1.788(3)
B7A Cl7 1.823(2)
B8A B9A 1.774(3)
B8A B12A 1.785(3)
B8A Cl8 1.834(2)
B9A Cl9 1.788(2)
B9A B10A 1.793(3)
B9A B12A 1.798(3)
B10A B12A 1.774(3)
B10A Cl10 1.7887(19)
B10A B11A 1.793(3)
B11A Cl11 1.791(2)
B11A B12A 1.797(3)
B12A Cl12 1.7801(19)
C1S C6S 1.379(3)
C1S C2S 1.388(3)
C1S H1S 0.9500
C2S C3S 1.382(3)
C2S H2S 0.9500
C3S C4S 1.376(3)
C3S H3S 0.9500
C4S C5S 1.384(3)
C4S H4S 0.9500
C5S C6S 1.387(3)
C5S H5S 0.9500
C6S H6S 0.9500

loop_
_geom_torsion_atom_site_label_1
_geom_torsion_atom_site_label_2
_geom_torsion_atom_site_label_3
_geom_torsion_atom_site_label_4
_geom_torsion
C19 Al1 C1 C2 53.66(19)
Cl8 Al1 C1 C2 -153.84(12)
Cl7 Al1 C1 C2 -60.06(13)
C19 Al1 C1 C6 -117.30(17)
Cl8 Al1 C1 C6 35.19(16)
Cl7 Al1 C1 C6 128.97(14)
C6 C1 C2 C3 3.8(2)
Al1 C1 C2 C3 -167.99(14)
C6 C1 C2 C7 -173.60(15)
Al1 C1 C2 C7 14.7(2)
C1 C2 C3 C4 -2.3(3)
C7 C2 C3 C4 175.16(16)
C2 C3 C4 C5 -0.8(3)
C3 C4 C5 C6 2.3(3)
C4 C5 C6 C1 -0.6(3)
C4 C5 C6 C13 178.10(16)
C2 C1 C6 C5 -2.3(2)
Al1 C1 C6 C5 168.82(13)
C2 C1 C6 C13 179.05(15)
Al1 C1 C6 C13 -9.8(2)
C3 C2 C7 C12 97.3(2)
C1 C2 C7 C12 -85.2(2)
C3 C2 C7 C8 -81.9(2)
C1 C2 C7 C8 95.6(2)
C12 C7 C8 C9 2.6(3)
C2 C7 C8 C9 -178.21(17)
C12 C7 C8 Cl1 179.33(14)
C2 C7 C8 Cl1 -1.5(2)
C7 C8 C9 C10 -0.2(3)
Cl1 C8 C9 C10 -177.00(15)
C8 C9 C10 C11 -1.1(3)
C9 C10 C11 C12 -0.1(3)
C10 C11 C12 C7 2.7(3)
C10 C11 C12 Cl2 -176.72(16)
C8 C7 C12 C11 -3.8(3)
C2 C7 C12 C11 176.98(18)
C8 C7 C12 Cl2 175.62(13)
C2 C7 C12 Cl2 -3.6(3)
C5 C6 C13 C18 -116.54(18)
C1 C6 C13 C18 62.2(2)
C5 C6 C13 C14 60.1(2)
C1 C6 C13 C14 -121.23(18)
C18 C13 C14 C15 2.0(2)
C6 C13 C14 C15 -174.83(16)
C18 C13 C14 Cl3 -177.11(12)
C6 C13 C14 Cl3 6.1(2)
C13 C14 C15 C16 -0.2(3)
Cl3 C14 C15 C16 178.97(13)
C14 C15 C16 C17 -1.8(3)
C15 C16 C17 C18 1.8(3)
C16 C17 C18 C13 0.2(3)
C16 C17 C18 Cl4 -177.29(13)
C14 C13 C18 C17 -2.0(2)
C6 C13 C18 C17 174.77(16)
C14 C13 C18 Cl4 175.42(12)
C6 C13 C18 Cl4 -7.8(2)
C1 Al1 C19 C20' 136.2(7)
Cl8 Al1 C19 C20' -17.0(8)
Cl7 Al1 C19 C20' -106.3(7)
C1 Al1 C19 C20 65.6(3)
Cl8 Al1 C19 C20 -87.6(2)
Cl7 Al1 C19 C20 -176.9(2)
B3A C1A B2A B7A 41.14(12)
B4A C1A B2A B7A 4.57(18)
B6A C1A B2A B7A -102.36(14)
B5A C1A B2A B7A -66.13(17)
B3A C1A B2A B11A 103.38(14)
B4A C1A B2A B11A 66.81(17)
B6A C1A B2A B11A -40.12(12)
B5A C1A B2A B11A -3.89(19)
B4A C1A B2A B3A -36.57(14)
B6A C1A B2A B3A -143.50(14)
B5A C1A B2A B3A -107.27(16)
B3A C1A B2A B6A 143.50(14)
B4A C1A B2A B6A 106.92(16)
B5A C1A B2A B6A 36.23(14)
B4A C1A B3A B7A 102.07(14)
B6A C1A B3A B7A -5.05(19)
B5A C1A B3A B7A 65.59(18)
B2A C1A B3A B7A -41.07(13)
B4A C1A B3A B8A 41.15(12)
B6A C1A B3A B8A -65.97(18)
B5A C1A B3A B8A 4.67(19)
B2A C1A B3A B8A -101.99(14)
B4A C1A B3A B2A 143.14(14)
B6A C1A B3A B2A 36.02(14)
B5A C1A B3A B2A 106.66(16)
B6A C1A B3A B4A -107.12(16)
B5A C1A B3A B4A -36.47(14)
B2A C1A B3A B4A -143.14(14)
B7A B2A B3A C1A -132.10(14)
B11A B2A B3A C1A -95.47(15)
B6A B2A B3A C1A -32.13(13)
C1A B2A B3A B7A 132.10(14)
B11A B2A B3A B7A 36.63(14)
B6A B2A B3A B7A 99.97(15)
C1A B2A B3A B8A 95.27(15)
B7A B2A B3A B8A -36.82(13)
B11A B2A B3A B8A -0.19(19)
B6A B2A B3A B8A 63.15(17)
C1A B2A B3A B4A 32.69(13)
B7A B2A B3A B4A -99.40(15)
B11A B2A B3A B4A -62.77(17)
B6A B2A B3A B4A 0.57(18)
B3A C1A B4A B8A -41.40(12)
B6A C1A B4A B8A 65.95(18)
B5A C1A B4A B8A 101.58(14)
B2A C1A B4A B8A -4.89(18)
B3A C1A B4A B5A -142.98(14)
B6A C1A B4A B5A -35.64(15)
B2A C1A B4A B5A -106.47(16)
B6A C1A B4A B3A 107.35(16)
B5A C1A B4A B3A 142.98(14)
B2A C1A B4A B3A 36.51(14)
B3A C1A B4A B9A -103.24(15)
B6A C1A B4A B9A 4.1(2)
B5A C1A B4A B9A 39.75(13)
B2A C1A B4A B9A -66.72(18)
B7A B3A B4A C1A -95.52(14)
B8A B3A B4A C1A -131.83(14)
B2A B3A B4A C1A -32.76(13)
C1A B3A B4A B8A 131.83(14)
B7A B3A B4A B8A 36.30(13)
B2A B3A B4A B8A 99.06(14)
C1A B3A B4A B5A 32.60(13)
B7A B3A B4A B5A -62.92(17)
B8A B3A B4A B5A -99.23(15)
B2A B3A B4A B5A -0.16(18)
C1A B3A B4A B9A 95.34(15)
B7A B3A B4A B9A -0.18(18)
B8A B3A B4A B9A -36.48(13)
B2A B3A B4A B9A 62.58(17)
B3A C1A B5A B9A -3.81(19)
B4A C1A B5A B9A -40.44(13)
B6A C1A B5A B9A 103.35(15)
B2A C1A B5A B9A 67.07(18)
B3A C1A B5A B10A -66.87(18)
B4A C1A B5A B10A -103.49(15)
B6A C1A B5A B10A 40.30(13)
B2A C1A B5A B10A 4.02(19)
B3A C1A B5A B6A -107.16(16)
B4A C1A B5A B6A -143.79(15)
B2A C1A B5A B6A -36.28(14)
B3A C1A B5A B4A 36.63(14)
B6A C1A B5A B4A 143.79(15)
B2A C1A B5A B4A 107.51(16)
B8A B4A B5A C1A -95.28(15)
B3A B4A B5A C1A -32.36(13)
B9A B4A B5A C1A -133.87(15)
C1A B4A B5A B9A 133.87(15)
B8A B4A B5A B9A 38.59(13)
B3A B4A B5A B9A 101.51(15)
C1A B4A B5A B10A 95.80(16)
B8A B4A B5A B10A 0.52(19)
B3A B4A B5A B10A 63.44(17)
B9A B4A B5A B10A -38.07(14)
C1A B4A B5A B6A 32.05(13)
B8A B4A B5A B6A -63.23(17)
B3A B4A B5A B6A -0.31(18)
B9A B4A B5A B6A -101.82(15)
B3A C1A B6A B11A 4.0(2)
B4A C1A B6A B11A -67.21(18)
B5A C1A B6A B11A -102.89(15)
B2A C1A B6A B11A 40.16(13)
B3A C1A B6A B10A 66.79(18)
B4A C1A B6A B10A -4.5(2)
B5A C1A B6A B10A -40.15(13)
B2A C1A B6A B10A 102.90(15)
B3A C1A B6A B5A 106.94(16)
B4A C1A B6A B5A 35.68(15)
B2A C1A B6A B5A 143.05(14)
B3A C1A B6A B2A -36.11(15)
B4A C1A B6A B2A -107.37(16)
B5A C1A B6A B2A -143.05(14)
B9A B5A B6A C1A -96.17(15)
B10A B5A B6A C1A -133.75(14)
B4A B5A B6A C1A -32.03(13)
C1A B5A B6A B11A 96.08(15)
B9A B5A B6A B11A -0.09(18)
B10A B5A B6A B11A -37.67(13)
B4A B5A B6A B11A 64.05(17)
C1A B5A B6A B10A 133.75(14)
B9A B5A B6A B10A 37.58(13)
B4A B5A B6A B10A 101.72(15)
C1A B5A B6A B2A 32.69(13)
B9A B5A B6A B2A -63.48(17)
B10A B5A B6A B2A -101.06(15)
B4A B5A B6A B2A 0.66(18)
B7A B2A B6A C1A 94.90(14)
B11A B2A B6A C1A 133.78(14)
B3A B2A B6A C1A 31.94(13)
C1A B2A B6A B11A -133.78(14)
B7A B2A B6A B11A -38.87(13)
B3A B2A B6A B11A -101.83(14)
C1A B2A B6A B10A -96.04(15)
B7A B2A B6A B10A -1.13(18)
B11A B2A B6A B10A 37.74(13)
B3A B2A B6A B10A -64.10(17)
C1A B2A B6A B5A -32.70(13)
B7A B2A B6A B5A 62.21(17)
B11A B2A B6A B5A 101.08(15)
B3A B2A B6A B5A -0.76(18)
C1A B2A B7A B8A -2.22(17)
B11A B2A B7A B8A -101.46(15)
B3A B2A B7A B8A 37.97(13)
B6A B2A B7A B8A -62.80(17)
C1A B2A B7A B3A -40.19(12)
B11A B2A B7A B3A -139.43(15)
B6A B2A B7A B3A -100.77(15)
C1A B2A B7A B11A 99.24(14)
B3A B2A B7A B11A 139.43(15)
B6A B2A B7A B11A 38.66(13)
C1A B2A B7A B12A 62.39(16)
B11A B2A B7A B12A -36.84(13)
B3A B2A B7A B12A 102.58(15)
B6A B2A B7A B12A 1.81(18)
C1A B2A B7A Cl7 -148.54(13)
B11A B2A B7A Cl7 112.22(16)
B3A B2A B7A Cl7 -108.35(16)
B6A B2A B7A Cl7 150.88(13)
C1A B3A B7A B8A -97.32(14)
B2A B3A B7A B8A -138.07(14)
B4A B3A B7A B8A -36.39(13)
C1A B3A B7A B2A 40.75(13)
B8A B3A B7A B2A 138.07(14)
B4A B3A B7A B2A 101.68(15)
C1A B3A B7A B11A 3.94(18)
B8A B3A B7A B11A 101.26(15)
B2A B3A B7A B11A -36.81(13)
B4A B3A B7A B11A 64.86(17)
C1A B3A B7A B12A -60.79(17)
B8A B3A B7A B12A 36.53(13)
B2A B3A B7A B12A -101.54(15)
B4A B3A B7A B12A 0.14(18)
C1A B3A B7A Cl7 157.51(13)
B8A B3A B7A Cl7 -105.17(15)
B2A B3A B7A Cl7 116.76(16)
B4A B3A B7A Cl7 -141.56(13)
B8A B7A Cl7 Al1 -20.44(13)
B2A B7A Cl7 Al1 123.68(13)
B3A B7A Cl7 Al1 49.48(14)
B11A B7A Cl7 Al1 -160.85(13)
B12A B7A Cl7 Al1 -89.47(12)
C19 Al1 Cl7 B7A 132.95(9)
C1 Al1 Cl7 B7A -83.75(8)
Cl8 Al1 Cl7 B7A 26.69(6)
B2A B7A B8A B4A -0.56(18)
B3A B7A B8A B4A 37.50(13)
B11A B7A B8A B4A -64.70(16)
B12A B7A B8A B4A -102.56(14)
Cl7 B7A B8A B4A 149.33(12)
B2A B7A B8A B3A -38.06(13)
B11A B7A B8A B3A -102.20(15)
B12A B7A B8A B3A -140.06(14)
Cl7 B7A B8A B3A 111.82(14)
B2A B7A B8A B9A 64.23(17)
B3A B7A B8A B9A 102.29(15)
B11A B7A B8A B9A 0.09(18)
B12A B7A B8A B9A -37.77(13)
Cl7 B7A B8A B9A -145.89(12)
B2A B7A B8A B12A 102.00(14)
B3A B7A B8A B12A 140.06(14)
B11A B7A B8A B12A 37.86(13)
Cl7 B7A B8A B12A -108.11(14)
B2A B7A B8A Cl8 -150.30(12)
B3A B7A B8A Cl8 -112.25(14)
B11A B7A B8A Cl8 145.55(12)
B12A B7A B8A Cl8 107.69(14)
Cl7 B7A B8A Cl8 -0.42(18)
C1A B4A B8A B7A 3.09(17)
B5A B4A B8A B7A 63.74(17)
B3A B4A B8A B7A -37.31(13)
B9A B4A B8A B7A 102.05(14)
C1A B4A B8A B3A 40.39(12)
B5A B4A B8A B3A 101.05(15)
B9A B4A B8A B3A 139.36(14)
C1A B4A B8A B9A -98.96(14)
B5A B4A B8A B9A -38.31(13)
B3A B4A B8A B9A -139.36(14)
C1A B4A B8A B12A -61.89(17)
B5A B4A B8A B12A -1.23(19)
B3A B4A B8A B12A -102.28(15)
B9A B4A B8A B12A 37.08(13)
C1A B4A B8A Cl8 150.20(13)
B5A B4A B8A Cl8 -149.15(14)
B3A B4A B8A Cl8 109.80(16)
B9A B4A B8A Cl8 -110.84(16)
C1A B3A B8A B7A 97.97(14)
B2A B3A B8A B7A 36.97(13)
B4A B3A B8A B7A 138.76(14)
C1A B3A B8A B4A -40.79(12)
B7A B3A B8A B4A -138.76(14)
B2A B3A B8A B4A -101.80(15)
C1A B3A B8A B9A -3.63(17)
B7A B3A B8A B9A -101.60(15)
B2A B3A B8A B9A -64.63(17)
B4A B3A B8A B9A 37.17(13)
C1A B3A B8A B12A 61.37(17)
B7A B3A B8A B12A -36.60(13)
B2A B3A B8A B12A 0.37(19)
B4A B3A B8A B12A 102.16(15)
C1A B3A B8A Cl8 -155.86(13)
B7A B3A B8A Cl8 106.17(16)
B2A B3A B8A Cl8 143.13(14)
B4A B3A B8A Cl8 -115.07(16)
B7A B8A Cl8 Al1 22.06(13)
B4A B8A Cl8 Al1 -122.53(14)
B3A B8A Cl8 Al1 -48.37(15)
B9A B8A Cl8 Al1 162.84(12)
B12A B8A Cl8 Al1 91.74(13)
C19 Al1 Cl8 B8A -119.89(9)
C1 Al1 Cl8 B8A 78.38(8)
Cl7 Al1 Cl8 B8A -26.79(6)
C1A B5A B9A B8A 1.17(17)
B10A B5A B9A B8A 99.75(15)
B6A B5A B9A B8A 62.47(17)
B4A B5A B9A B8A -38.30(13)
C1A B5A B9A B4A 39.47(13)
B10A B5A B9A B4A 138.05(15)
B6A B5A B9A B4A 100.77(15)
C1A B5A B9A Cl9 149.97(13)
B10A B5A B9A Cl9 -111.45(16)
B6A B5A B9A Cl9 -148.72(13)
B4A B5A B9A Cl9 110.50(16)
C1A B5A B9A B10A -98.58(15)
B6A B5A B9A B10A -37.28(13)
B4A B5A B9A B10A -138.05(15)
C1A B5A B9A B12A -61.80(16)
B10A B5A B9A B12A 36.78(13)
B6A B5A B9A B12A -0.50(18)
B4A B5A B9A B12A -101.27(14)
B7A B8A B9A B5A -62.87(17)
B4A B8A B9A B5A 38.73(13)
B3A B8A B9A B5A 1.57(18)
B12A B8A B9A B5A -100.70(14)
Cl8 B8A B9A B5A 153.54(13)
B7A B8A B9A B4A -101.61(15)
B3A B8A B9A B4A -37.16(13)
B12A B8A B9A B4A -139.44(14)
Cl8 B8A B9A B4A 114.80(16)
B7A B8A B9A Cl9 148.25(13)
B4A B8A B9A Cl9 -110.15(16)
B3A B8A B9A Cl9 -147.31(13)
B12A B8A B9A Cl9 110.42(16)
Cl8 B8A B9A Cl9 4.7(2)
B7A B8A B9A B10A -0.20(18)
B4A B8A B9A B10A 101.41(15)
B3A B8A B9A B10A 64.24(17)
B12A B8A B9A B10A -38.03(12)
Cl8 B8A B9A B10A -143.79(13)
B7A B8A B9A B12A 37.83(13)
B4A B8A B9A B12A 139.44(14)
B3A B8A B9A B12A 102.28(15)
Cl8 B8A B9A B12A -105.76(15)
C1A B4A B9A B5A -39.36(13)
B8A B4A B9A B5A -136.29(15)
B3A B4A B9A B5A -99.84(15)
C1A B4A B9A B8A 96.93(15)
B5A B4A B9A B8A 136.29(15)
B3A B4A B9A B8A 36.45(13)
C1A B4A B9A Cl9 -151.54(14)
B8A B4A B9A Cl9 111.53(16)
B5A B4A B9A Cl9 -112.18(17)
B3A B4A B9A Cl9 147.99(14)
C1A B4A B9A B10A -1.96(18)
B8A B4A B9A B10A -98.89(15)
B5A B4A B9A B10A 37.40(14)
B3A B4A B9A B10A -62.44(17)
C1A B4A B9A B12A 60.63(17)
B8A B4A B9A B12A -36.30(13)
B5A B4A B9A B12A 100.00(15)
B3A B4A B9A B12A 0.16(18)
C1A B5A B10A B12A 61.54(17)
B9A B5A B10A B12A -37.54(13)
B6A B5A B10A B12A 101.07(15)
B4A B5A B10A B12A 0.38(19)
C1A B5A B10A B6A -39.53(13)
B9A B5A B10A B6A -138.61(15)
B4A B5A B10A B6A -100.69(16)
C1A B5A B10A Cl10 -151.68(13)
B9A B5A B10A Cl10 109.24(16)
B6A B5A B10A Cl10 -112.15(16)
B4A B5A B10A Cl10 147.16(14)
C1A B5A B10A B9A 99.08(15)
B6A B5A B10A B9A 138.61(15)
B4A B5A B10A B9A 37.92(14)
C1A B5A B10A B11A -2.38(17)
B9A B5A B10A B11A -101.46(14)
B6A B5A B10A B11A 37.15(13)
B4A B5A B10A B11A -63.55(17)
C1A B6A B10A B12A -61.19(17)
B11A B6A B10A B12A 37.47(13)
B5A B6A B10A B12A -100.75(15)
B2A B6A B10A B12A 0.03(18)
C1A B6A B10A B5A 39.56(13)
B11A B6A B10A B5A 138.22(14)
B2A B6A B10A B5A 100.78(15)
C1A B6A B10A Cl10 151.87(14)
B11A B6A B10A Cl10 -109.47(16)
B5A B6A B10A Cl10 112.31(17)
B2A B6A B10A Cl10 -146.90(14)
C1A B6A B10A B9A 2.84(18)
B11A B6A B10A B9A 101.50(15)
B5A B6A B10A B9A -36.72(13)
B2A B6A B10A B9A 64.06(18)
C1A B6A B10A B11A -98.66(14)
B5A B6A B10A B11A -138.22(14)
B2A B6A B10A B11A -37.44(13)
B5A B9A B10A B12A 138.29(14)
B8A B9A B10A B12A 38.37(13)
B4A B9A B10A B12A 100.71(15)
Cl9 B9A B10A B12A -110.05(16)
B8A B9A B10A B5A -99.92(15)
B4A B9A B10A B5A -37.57(14)
Cl9 B9A B10A B5A 111.66(17)
B12A B9A B10A B5A -138.29(14)
B5A B9A B10A B6A 37.02(14)
B8A B9A B10A B6A -62.89(17)
B4A B9A B10A B6A -0.55(19)
Cl9 B9A B10A B6A 148.68(14)
B12A B9A B10A B6A -101.26(15)
B5A B9A B10A Cl10 -112.78(16)
B8A B9A B10A Cl10 147.31(13)
B4A B9A B10A Cl10 -150.35(13)
Cl9 B9A B10A Cl10 -1.1(2)
B12A B9A B10A Cl10 108.94(15)
B5A B9A B10A B11A 100.15(15)
B8A B9A B10A B11A 0.23(18)
B4A B9A B10A B11A 62.58(17)
Cl9 B9A B10A B11A -148.19(13)
B12A B9A B10A B11A -38.14(12)
C1A B6A B11A B2A -39.53(13)
B10A B6A B11A B2A -138.14(14)
B5A B6A B11A B2A -100.79(15)
C1A B6A B11A B7A -1.19(18)
B10A B6A B11A B7A -99.80(14)
B5A B6A B11A B7A -62.45(17)
B2A B6A B11A B7A 38.34(13)
C1A B6A B11A Cl11 -148.77(13)
B10A B6A B11A Cl11 112.62(16)
B5A B6A B11A Cl11 149.97(13)
B2A B6A B11A Cl11 -109.24(16)
C1A B6A B11A B10A 98.61(14)
B5A B6A B11A B10A 37.35(13)
B2A B6A B11A B10A 138.14(14)
C1A B6A B11A B12A 61.90(16)
B10A B6A B11A B12A -36.71(12)
B5A B6A B11A B12A 0.64(17)
B2A B6A B11A B12A 101.43(14)
C1A B2A B11A B6A 39.41(13)
B7A B2A B11A B6A 136.35(15)
B3A B2A B11A B6A 99.95(16)
C1A B2A B11A B7A -96.94(14)
B3A B2A B11A B7A -36.40(14)
B6A B2A B11A B7A -136.35(15)
C1A B2A B11A Cl11 151.76(13)
B7A B2A B11A Cl11 -111.30(16)
B3A B2A B11A Cl11 -147.70(13)
B6A B2A B11A Cl11 112.35(16)
C1A B2A B11A B10A 2.07(17)
B7A B2A B11A B10A 99.01(14)
B3A B2A B11A B10A 62.61(17)
B6A B2A B11A B10A -37.34(13)
C1A B2A B11A B12A -60.59(17)
B7A B2A B11A B12A 36.35(13)
B3A B2A B11A B12A -0.05(19)
B6A B2A B11A B12A -100.00(15)
B8A B7A B11A B6A 62.78(17)
B2A B7A B11A B6A -38.75(13)
B3A B7A B11A B6A -1.75(18)
B12A B7A B11A B6A 100.70(15)
Cl7 B7A B11A B6A -154.29(13)
B8A B7A B11A B2A 101.54(15)
B3A B7A B11A B2A 37.01(14)
B12A B7A B11A B2A 139.45(15)
Cl7 B7A B11A B2A -115.53(16)
B8A B7A B11A Cl11 -149.42(13)
B2A B7A B11A Cl11 109.05(16)
B3A B7A B11A Cl11 146.06(13)
B12A B7A B11A Cl11 -111.50(15)
Cl7 B7A B11A Cl11 -6.5(2)
B8A B7A B11A B10A 0.06(17)
B2A B7A B11A B10A -101.48(15)
B3A B7A B11A B10A -64.47(17)
B12A B7A B11A B10A 37.98(12)
Cl7 B7A B11A B10A 142.99(13)
B8A B7A B11A B12A -37.92(13)
B2A B7A B11A B12A -139.45(15)
B3A B7A B11A B12A -102.45(15)
Cl7 B7A B11A B12A 105.01(15)
B12A B10A B11A B6A -138.39(14)
B5A B10A B11A B6A -37.35(13)
Cl10 B10A B11A B6A 112.72(16)
B9A B10A B11A B6A -100.23(15)
B12A B10A B11A B2A -100.84(14)
B5A B10A B11A B2A 0.20(18)
B6A B10A B11A B2A 37.55(13)
Cl10 B10A B11A B2A 150.27(13)
B9A B10A B11A B2A -62.68(17)
B12A B10A B11A B7A -38.34(12)
B5A B10A B11A B7A 62.70(16)
B6A B10A B11A B7A 100.05(14)
Cl10 B10A B11A B7A -147.23(13)
B9A B10A B11A B7A -0.18(17)
B12A B10A B11A Cl11 110.55(15)
B5A B10A B11A Cl11 -148.41(13)
B6A B10A B11A Cl11 -111.06(16)
Cl10 B10A B11A Cl11 1.7(2)
B9A B10A B11A Cl11 148.71(13)
B5A B10A B11A B12A 101.04(14)
B6A B10A B11A B12A 138.39(14)
Cl10 B10A B11A B12A -108.89(15)
B9A B10A B11A B12A 38.16(12)
B5A B10A B12A Cl12 149.39(14)
B6A B10A B12A Cl12 -147.02(14)
Cl10 B10A B12A Cl12 1.2(2)
B9A B10A B12A Cl12 112.35(16)
B11A B10A B12A Cl12 -109.92(16)
B5A B10A B12A B8A -1.11(18)
B6A B10A B12A B8A 62.47(17)
Cl10 B10A B12A B8A -149.26(13)
B9A B10A B12A B8A -38.16(13)
B11A B10A B12A B8A 99.58(14)
B5A B10A B12A B7A -62.53(17)
B6A B10A B12A B7A 1.06(18)
Cl10 B10A B12A B7A 149.32(13)
B9A B10A B12A B7A -99.57(14)
B11A B10A B12A B7A 38.16(12)
B5A B10A B12A B11A -100.69(15)
B6A B10A B12A B11A -37.10(13)
Cl10 B10A B12A B11A 111.16(15)
B9A B10A B12A B11A -137.73(13)
B5A B10A B12A B9A 37.04(13)
B6A B10A B12A B9A 100.63(15)
Cl10 B10A B12A B9A -111.11(16)
B11A B10A B12A B9A 137.73(13)
B7A B8A B12A B10A -99.95(14)
B4A B8A B12A B10A 1.47(18)
B3A B8A B12A B10A -63.58(17)
B9A B8A B12A B10A 38.57(13)
Cl8 B8A B12A B10A 152.01(13)
B7A B8A B12A Cl12 109.14(16)
B4A B8A B12A Cl12 -149.44(14)
B3A B8A B12A Cl12 145.51(14)
B9A B8A B12A Cl12 -112.34(16)
Cl8 B8A B12A Cl12 1.1(2)
B4A B8A B12A B7A 101.42(15)
B3A B8A B12A B7A 36.37(13)
B9A B8A B12A B7A 138.52(14)
Cl8 B8A B12A B7A -108.04(15)
B7A B8A B12A B11A -36.77(13)
B4A B8A B12A B11A 64.65(17)
B3A B8A B12A B11A -0.40(19)
B9A B8A B12A B11A 101.75(15)
Cl8 B8A B12A B11A -144.81(13)
B7A B8A B12A B9A -138.52(14)
B4A B8A B12A B9A -37.10(13)
B3A B8A B12A B9A -102.14(15)
Cl8 B8A B12A B9A 113.45(15)
B8A B7A B12A B10A 99.63(15)
B2A B7A B12A B10A -1.79(18)
B3A B7A B12A B10A 63.14(17)
B11A B7A B12A B10A -38.54(13)
Cl7 B7A B12A B10A -153.82(12)
B8A B7A B12A Cl12 -111.35(15)
B2A B7A B12A Cl12 147.22(13)
B3A B7A B12A Cl12 -147.84(13)
B11A B7A B12A Cl12 110.48(15)
Cl7 B7A B12A Cl12 -4.80(19)
B2A B7A B12A B8A -101.42(15)
B3A B7A B12A B8A -36.49(13)
B11A B7A B12A B8A -138.17(14)
Cl7 B7A B12A B8A 106.56(14)
B8A B7A B12A B11A 138.17(14)
B2A B7A B12A B11A 36.75(13)
B3A B7A B12A B11A 101.68(15)
Cl7 B7A B12A B11A -115.28(15)
B8A B7A B12A B9A 36.45(13)
B2A B7A B12A B9A -64.97(16)
B3A B7A B12A B9A -0.04(18)
B11A B7A B12A B9A -101.72(14)
Cl7 B7A B12A B9A 143.00(12)
B6A B11A B12A B10A 36.96(13)
B2A B11A B12A B10A 100.59(15)
B7A B11A B12A B10A 136.67(14)
Cl11 B11A B12A B10A -112.44(15)
B6A B11A B12A Cl12 150.30(13)
B2A B11A B12A Cl12 -146.07(13)
B7A B11A B12A Cl12 -109.99(16)
Cl11 B11A B12A Cl12 0.9(2)
B10A B11A B12A Cl12 113.34(15)
B6A B11A B12A B8A -63.36(16)
B2A B11A B12A B8A 0.27(18)
B7A B11A B12A B8A 36.34(13)
Cl11 B11A B12A B8A 147.24(13)
B10A B11A B12A B8A -100.32(14)
B6A B11A B12A B7A -99.70(14)
B2A B11A B12A B7A -36.08(13)
Cl11 B11A B12A B7A 110.89(16)
B10A B11A B12A B7A -136.67(14)
B6A B11A B12A B9A -0.95(17)
B2A B11A B12A B9A 62.68(17)
B7A B11A B12A B9A 98.76(14)
Cl11 B11A B12A B9A -150.35(13)
B10A B11A B12A B9A -37.91(12)
B5A B9A B12A B10A -37.04(13)
B8A B9A B12A B10A -136.56(14)
B4A B9A B12A B10A -100.55(15)
Cl9 B9A B12A B10A 111.60(15)
B5A B9A B12A Cl12 -149.67(13)
B8A B9A B12A Cl12 110.81(15)
B4A B9A B12A Cl12 146.82(13)
Cl9 B9A B12A Cl12 -1.0(2)
B10A B9A B12A Cl12 -112.63(15)
B5A B9A B12A B8A 99.52(14)
B4A B9A B12A B8A 36.01(13)
Cl9 B9A B12A B8A -111.84(16)
B10A B9A B12A B8A 136.56(14)
B5A B9A B12A B7A 63.44(16)
B8A B9A B12A B7A -36.08(12)
B4A B9A B12A B7A -0.07(17)
Cl9 B9A B12A B7A -147.92(13)
B10A B9A B12A B7A 100.48(14)
B5A B9A B12A B11A 0.89(17)
B8A B9A B12A B11A -98.63(14)
B4A B9A B12A B11A -62.62(16)
Cl9 B9A B12A B11A 149.53(13)
B10A B9A B12A B11A 37.93(12)
C6S C1S C2S C3S -0.7(3)
C1S C2S C3S C4S 0.2(3)
C2S C3S C4S C5S 0.7(3)
C3S C4S C5S C6S -1.1(3)
C2S C1S C6S C5S 0.3(3)
C4S C5S C6S C1S 0.6(3)
